data_7022290
loop_
_publ_author_name
'Borgogelli, Elisa'
'Formica, Mauro'
'Fusi, Vieri'
'Giorgi, Luca'
'Macedi, Eleonora'
'Micheloni, Mauro'
'Paoli, Paola'
'Rossi, Patrizia'

_publ_section_title
;
 Preorganizing binding side-arms on a cyclen scaffold: the choice of a
 suitable metal ion.
;
_journal_issue 8
_journal_name_full 'Dalton transactions (Cambridge, England : 2003)'
_journal_page_first 2902
_journal_page_last 2912
_journal_paper_doi 10.1039/c2dt32278a
_journal_volume 42
_journal_year 2013
_chemical_formula_sum 'C22 H34 Cl Co N4 Na O12'
_chemical_formula_weight 663.90
_chemical_name_systematic
;
?
;
_space_group_IT_number 2
_symmetry_cell_setting triclinic
_symmetry_space_group_name_Hall '-P 1'
_symmetry_space_group_name_H-M 'P -1'
_atom_sites_solution_hydrogens geom
_atom_sites_solution_primary direct
_atom_sites_solution_secondary difmap
_audit_creation_method SHELXL-97
_cell_angle_alpha 91.84(2)
_cell_angle_beta 94.77(2)
_cell_angle_gamma 95.47(2)
_cell_formula_units_Z 2
_cell_length_a 8.828(2)
_cell_length_b 9.128(3)
_cell_length_c 16.881(4)
_cell_measurement_reflns_used 2666
_cell_measurement_temperature 150
_cell_measurement_theta_max 26.0503
_cell_measurement_theta_min 3.8422
_cell_volume 1348.3(6)
_computing_cell_refinement
;
CrysAlis RED, Oxford Diffraction Ltd.,
Version 1.171.31.2 (release 07-07-2006 CrysAlis171 .NET)
(compiled Jul 10 2006,00:11:42)
;
_computing_data_collection
;
CrysAlis CCD, Oxford Diffraction Ltd.,
Version 1.171.31.2 (release 07-07-2006 CrysAlis171 .NET)
(compiled Jul 10 2006,00:11:42)
;
_computing_data_reduction
;
CrysAlis RED, Oxford Diffraction Ltd.,
Version 1.171.31.2 (release 07-07-2006 CrysAlis171 .NET)
(compiled Jul 10 2006,00:11:42)
;
_computing_molecular_graphics 'ORTEP-3 (Farruggia, 1997)'
_computing_publication_material 'PARST97 (Nardelli, 1995)'
_computing_structure_refinement 'SHELXL-97 (Sheldrick, 2008)'
_computing_structure_solution 'SIR2004 (Altomare, 1999)'
_diffrn_ambient_temperature 150
_diffrn_detector_area_resol_mean 16.4547
_diffrn_measured_fraction_theta_full 0.876
_diffrn_measured_fraction_theta_max 0.790
_diffrn_measurement_device_type 'Xcalibur, Sapphire3'
_diffrn_radiation_monochromator graphite
_diffrn_radiation_source 'Enhance (Mo) X-ray Source'
_diffrn_radiation_type MoK\a
_diffrn_radiation_wavelength 0.71073
_diffrn_reflns_av_R_equivalents 0.0521
_diffrn_reflns_av_sigmaI/netI 0.2149
_diffrn_reflns_limit_h_max 9
_diffrn_reflns_limit_h_min -10
_diffrn_reflns_limit_k_max 10
_diffrn_reflns_limit_k_min -10
_diffrn_reflns_limit_l_max 12
_diffrn_reflns_limit_l_min -20
_diffrn_reflns_number 9546
_diffrn_reflns_theta_full 25.00
_diffrn_reflns_theta_max 26.08
_diffrn_reflns_theta_min 3.84
_exptl_absorpt_coefficient_mu 0.823
_exptl_absorpt_correction_T_max 1.00000
_exptl_absorpt_correction_T_min 0.96395
_exptl_absorpt_correction_type multi-scan
_exptl_absorpt_process_details
;
CrysAlis RED, Oxford Diffraction Ltd.,
Version 1.171.31.2 (release 07-07-2006 CrysAlis171 .NET)
(compiled Jul 10 2006,00:11:42)
Empirical absorption correction using spherical harmonics,
implemented in SCALE3 ABSPACK scaling algorithm.
;
_exptl_crystal_density_diffrn 1.635
_exptl_crystal_density_method 'not measured'
_exptl_crystal_F_000 690
_exptl_crystal_size_max 0.57
_exptl_crystal_size_mid 0.46
_exptl_crystal_size_min 0.42
_refine_diff_density_max 0.457
_refine_diff_density_min -0.315
_refine_diff_density_rms 0.070
_refine_ls_extinction_method none
_refine_ls_goodness_of_fit_ref 0.782
_refine_ls_hydrogen_treatment mixed
_refine_ls_matrix_type full
_refine_ls_number_parameters 386
_refine_ls_number_reflns 4221
_refine_ls_number_restraints 0
_refine_ls_restrained_S_all 0.782
_refine_ls_R_factor_all 0.0948
_refine_ls_R_factor_gt 0.0384
_refine_ls_shift/su_max 0.000
_refine_ls_shift/su_mean 0.000
_refine_ls_structure_factor_coef Fsqd
_refine_ls_weighting_details 'calc w=1/[\s^2^(Fo^2^)+(0.0220P)^2^+0.0000P] where P=(Fo^2^+2Fc^2^)/3'
_refine_ls_weighting_scheme calc
_refine_ls_wR_factor_gt 0.0612
_refine_ls_wR_factor_ref 0.0675
_reflns_number_gt 1911
_reflns_number_total 4221
_reflns_threshold_expression >2sigma(I)
_cod_data_source_file c2dt32278a.txt
_cod_data_source_block 3
_cod_depositor_comments
;
The following automatic conversions were performed:

'_symmetry_cell_setting' value 'Triclinic' changed to 'triclinic'
according to /home/saulius/struct/CIF-dictionaries/cif_core.dic
dictionary named 'cif_core.dic' version 2.4.2 from 2011-04-26.

Automatic conversion script
Id: cif_fix_values 1891 2012-01-12 08:04:46Z andrius 
;
_cod_original_sg_symbol_H-M P-1
_cod_database_code 7022290

loop_
_symmetry_equiv_pos_as_xyz
'x, y, z'
'-x, -y, -z'

loop_
_atom_site_label
_atom_site_type_symbol
_atom_site_fract_x
_atom_site_fract_y
_atom_site_fract_z
_atom_site_U_iso_or_equiv
_atom_site_adp_type
_atom_site_occupancy
_atom_site_symmetry_multiplicity
_atom_site_calc_flag
_atom_site_refinement_flags
Na1 Na 0.68014(16) 0.96469(16) 0.39718(8) 0.0286(4) Uani 1 1 d .
O1W O 0.6930(4) 1.1066(3) 0.50911(17) 0.0358(9) Uani 1 1 d .
O2W O 0.9628(4) 1.2780(4) 0.4854(3) 0.0467(11) Uani 1 1 d .
Co1 Co 0.37970(6) 0.85409(6) 0.25569(3) 0.02125(18) Uani 1 1 d .
O1 O 0.4636(3) 0.7972(3) 0.36913(14) 0.0217(7) Uani 1 1 d .
O2 O 0.7556(3) 0.7322(3) 0.42565(16) 0.0322(8) Uani 1 1 d .
O3 O 0.4077(3) 0.4018(3) 0.38522(15) 0.0301(7) Uani 1 1 d .
O4 O 0.5435(3) 1.0245(3) 0.28384(14) 0.0226(7) Uani 1 1 d .
O5 O 0.8308(3) 1.1478(3) 0.33587(16) 0.0313(8) Uani 1 1 d .
O6 O 0.6319(3) 1.2609(3) 0.12206(15) 0.0253(7) Uani 1 1 d .
N1 N 0.1632(3) 0.9467(3) 0.26551(18) 0.0195(8) Uani 1 1 d .
N2 N 0.2047(3) 0.6370(3) 0.26875(18) 0.0187(8) Uani 1 1 d .
N3 N 0.4637(3) 0.6911(3) 0.17819(18) 0.0221(9) Uani 1 1 d .
N4 N 0.3486(4) 0.9608(3) 0.13717(17) 0.0188(8) Uani 1 1 d .
C1 C 0.0548(4) 0.8393(4) 0.3012(2) 0.0241(11) Uani 1 1 d .
H1A H -0.0464 0.8729 0.2965 0.029 Uiso 1 1 calc R
H1B H 0.0861 0.8322 0.3573 0.029 Uiso 1 1 calc R
C2 C 0.0501(4) 0.6893(4) 0.2596(2) 0.0232(11) Uani 1 1 d .
H2A H -0.0226 0.6202 0.2826 0.028 Uiso 1 1 calc R
H2B H 0.0176 0.6956 0.2036 0.028 Uiso 1 1 calc R
C3 C 0.2329(4) 0.5318(4) 0.2042(2) 0.0201(10) Uani 1 1 d .
H3A H 0.1770 0.5554 0.1551 0.024 Uiso 1 1 calc R
H3B H 0.1959 0.4328 0.2173 0.024 Uiso 1 1 calc R
C4 C 0.4023(4) 0.5380(4) 0.1924(2) 0.0228(11) Uani 1 1 d .
H4A H 0.4569 0.5033 0.2393 0.027 Uiso 1 1 calc R
H4B H 0.4174 0.4740 0.1474 0.027 Uiso 1 1 calc R
C5 C 0.4224(4) 0.7188(4) 0.0931(2) 0.0237(11) Uani 1 1 d .
H5A H 0.3193 0.6753 0.0776 0.028 Uiso 1 1 calc R
H5B H 0.4910 0.6728 0.0602 0.028 Uiso 1 1 calc R
C6 C 0.4329(4) 0.8826(4) 0.0798(2) 0.0239(11) Uani 1 1 d .
H6A H 0.5393 0.9223 0.0851 0.029 Uiso 1 1 calc R
H6B H 0.3913 0.8988 0.0261 0.029 Uiso 1 1 calc R
C7 C 0.1814(4) 0.9321(4) 0.1175(2) 0.0237(11) Uani 1 1 d .
H7A H 0.1537 0.8270 0.1088 0.028 Uiso 1 1 calc R
H7B H 0.1521 0.9802 0.0690 0.028 Uiso 1 1 calc R
C8 C 0.0966(4) 0.9897(4) 0.1851(2) 0.0245(11) Uani 1 1 d .
H8A H 0.1014 1.0962 0.1840 0.029 Uiso 1 1 calc R
H8B H -0.0100 0.9510 0.1773 0.029 Uiso 1 1 calc R
C9 C 0.1967(4) 1.0796(4) 0.3192(2) 0.0278(11) Uani 1 1 d .
H9A H 0.2674 1.1492 0.2963 0.042 Uiso 1 1 calc R
H9B H 0.2407 1.0524 0.3699 0.042 Uiso 1 1 calc R
H9C H 0.1038 1.1234 0.3261 0.042 Uiso 1 1 calc R
C10 C 0.6327(4) 0.7030(4) 0.1940(2) 0.0299(12) Uani 1 1 d .
H10A H 0.6740 0.6350 0.1591 0.045 Uiso 1 1 calc R
H10B H 0.6590 0.6802 0.2483 0.045 Uiso 1 1 calc R
H10C H 0.6742 0.8015 0.1850 0.045 Uiso 1 1 calc R
C11 C 0.2225(4) 0.5682(4) 0.3471(2) 0.0216(11) Uani 1 1 d .
H11A H 0.1817 0.6296 0.3865 0.026 Uiso 1 1 calc R
H11B H 0.1622 0.4733 0.3438 0.026 Uiso 1 1 calc R
C12 C 0.3826(5) 0.5468(4) 0.3745(2) 0.0200(10) Uani 1 1 d .
C13 C 0.4943(5) 0.6613(5) 0.3852(2) 0.0235(11) Uani 1 1 d .
C14 C 0.6482(5) 0.6322(5) 0.4126(2) 0.0250(11) Uani 1 1 d .
C15 C 0.6683(5) 0.4780(5) 0.4220(2) 0.0325(12) Uani 1 1 d .
H15 H 0.7650 0.4509 0.4375 0.039 Uiso 1 1 calc R
C16 C 0.5526(5) 0.3752(5) 0.4091(2) 0.0358(13) Uani 1 1 d .
H16 H 0.5717 0.2780 0.4169 0.043 Uiso 1 1 calc R
C17 C 0.3951(4) 1.1218(4) 0.1349(2) 0.0232(11) Uani 1 1 d .
H17A H 0.3849 1.1511 0.0801 0.028 Uiso 1 1 calc R
H17B H 0.3263 1.1750 0.1642 0.028 Uiso 1 1 calc R
C18 C 0.5543(4) 1.1643(4) 0.1689(2) 0.0188(11) Uani 1 1 d .
C19 C 0.6160(5) 1.1201(4) 0.2393(2) 0.0224(11) Uani 1 1 d .
C20 C 0.7711(5) 1.1836(4) 0.2695(3) 0.0222(11) Uani 1 1 d .
C21 C 0.8411(4) 1.2844(4) 0.2181(3) 0.0306(12) Uani 1 1 d .
H21 H 0.9386 1.3289 0.2339 0.037 Uiso 1 1 calc R
C22 C 0.7739(5) 1.3187(4) 0.1481(3) 0.0315(12) Uani 1 1 d .
H22 H 0.8267 1.3842 0.1166 0.038 Uiso 1 1 calc R
Cl1 Cl -0.14135(12) 0.69155(12) 0.00931(6) 0.0274(3) Uani 1 1 d .
O11 O -0.0388(3) 0.6239(3) 0.06393(15) 0.0411(8) Uani 1 1 d .
O12 O -0.0731(3) 0.7212(3) -0.06308(15) 0.0427(9) Uani 1 1 d .
O13 O -0.1809(3) 0.8282(3) 0.04525(15) 0.0343(8) Uani 1 1 d .
O14 O -0.2782(3) 0.5922(3) -0.00824(16) 0.0424(8) Uani 1 1 d .
H11W H 0.795(5) 1.162(4) 0.505(2) 0.066(17) Uiso 1 1 d .
H12W H 0.627(6) 1.128(5) 0.557(3) 0.13(2) Uiso 1 1 d .
H21W H 1.050(6) 1.289(6) 0.515(3) 0.12(3) Uiso 1 1 d .
H22W H 0.970(7) 1.254(7) 0.439(3) 0.13(3) Uiso 1 1 d .

loop_
_atom_site_aniso_label
_atom_site_aniso_U_11
_atom_site_aniso_U_22
_atom_site_aniso_U_33
_atom_site_aniso_U_23
_atom_site_aniso_U_13
_atom_site_aniso_U_12
Na1 0.0278(10) 0.0308(10) 0.0264(10) -0.0005(8) -0.0003(8) 0.0011(8)
O1W 0.035(2) 0.042(2) 0.031(2) 0.0001(17) 0.0064(18) 0.0011(18)
O2W 0.028(2) 0.075(3) 0.036(3) -0.003(2) -0.006(2) 0.011(2)
Co1 0.0182(4) 0.0238(4) 0.0221(4) 0.0005(3) 0.0028(3) 0.0033(3)
O1 0.0255(18) 0.0201(17) 0.0204(17) 0.0040(15) 0.0026(14) 0.0059(14)
O2 0.022(2) 0.0340(19) 0.041(2) 0.0040(17) -0.0047(16) 0.0070(16)
O3 0.039(2) 0.0232(19) 0.0271(18) 0.0052(15) -0.0010(15) 0.0022(15)
O4 0.0214(18) 0.0268(17) 0.0192(16) 0.0047(14) 0.0017(14) -0.0011(14)
O5 0.0256(19) 0.042(2) 0.0257(18) 0.0023(17) -0.0005(15) 0.0027(15)
O6 0.0197(18) 0.0265(17) 0.0292(18) 0.0081(15) 0.0018(15) -0.0025(14)
N1 0.019(2) 0.018(2) 0.021(2) -0.0010(19) -0.0009(17) 0.0058(17)
N2 0.019(2) 0.024(2) 0.015(2) 0.0034(18) 0.0050(17) 0.0062(17)
N3 0.018(2) 0.023(2) 0.025(2) 0.0045(18) 0.0026(18) 0.0010(17)
N4 0.020(2) 0.017(2) 0.019(2) 0.0003(18) -0.0019(18) 0.0019(17)
C1 0.017(3) 0.027(3) 0.028(3) 0.000(2) 0.005(2) 0.002(2)
C2 0.016(3) 0.031(3) 0.025(3) 0.004(2) 0.010(2) 0.002(2)
C3 0.024(3) 0.021(2) 0.015(2) 0.002(2) 0.001(2) 0.002(2)
C4 0.025(3) 0.022(3) 0.022(3) 0.001(2) 0.004(2) 0.003(2)
C5 0.023(3) 0.031(3) 0.018(3) -0.002(2) -0.001(2) 0.009(2)
C6 0.025(3) 0.030(3) 0.017(2) 0.002(2) 0.003(2) 0.002(2)
C7 0.026(3) 0.022(3) 0.023(3) 0.003(2) 0.001(2) -0.001(2)
C8 0.016(3) 0.027(3) 0.030(3) 0.004(2) -0.004(2) 0.002(2)
C9 0.022(3) 0.028(3) 0.033(3) -0.004(2) 0.004(2) 0.002(2)
C10 0.022(3) 0.041(3) 0.026(3) -0.003(2) 0.005(2) 0.003(2)
C11 0.022(3) 0.022(3) 0.019(3) 0.002(2) 0.001(2) -0.002(2)
C12 0.021(3) 0.019(3) 0.020(3) 0.001(2) 0.001(2) 0.002(2)
C13 0.020(3) 0.039(3) 0.013(3) 0.000(2) 0.006(2) 0.007(3)
C14 0.027(3) 0.035(3) 0.014(3) -0.004(2) 0.006(2) 0.007(3)
C15 0.031(3) 0.033(3) 0.034(3) -0.004(3) 0.002(2) 0.011(3)
C16 0.042(4) 0.036(3) 0.034(3) 0.013(3) 0.000(3) 0.027(3)
C17 0.027(3) 0.022(3) 0.022(3) 0.004(2) 0.006(2) 0.004(2)
C18 0.018(3) 0.015(3) 0.024(3) 0.003(2) 0.009(2) -0.004(2)
C19 0.022(3) 0.030(3) 0.016(3) 0.001(2) 0.004(2) 0.007(2)
C20 0.018(3) 0.022(3) 0.026(3) -0.009(3) 0.004(2) 0.000(2)
C21 0.018(3) 0.029(3) 0.043(3) 0.006(3) -0.002(3) -0.002(2)
C22 0.017(3) 0.026(3) 0.053(4) 0.007(3) 0.013(3) -0.002(2)
Cl1 0.0257(8) 0.0332(7) 0.0230(7) 0.0027(6) 0.0005(6) 0.0023(6)
O11 0.043(2) 0.0391(19) 0.0379(19) 0.0050(17) -0.0254(16) 0.0107(16)
O12 0.057(2) 0.050(2) 0.0284(18) 0.0099(16) 0.0258(17) 0.0169(17)
O13 0.044(2) 0.0255(18) 0.0340(19) -0.0046(16) 0.0079(15) 0.0065(15)
O14 0.0246(19) 0.045(2) 0.054(2) -0.0125(17) -0.0029(16) -0.0076(16)

loop_
_atom_type_symbol
_atom_type_description
_atom_type_scat_dispersion_real
_atom_type_scat_dispersion_imag
_atom_type_scat_source
C C 0.0033 0.0016 'International Tables Vol C Tables 4.2.6.8 and 6.1.1.4'
H H 0.0000 0.0000 'International Tables Vol C Tables 4.2.6.8 and 6.1.1.4'
N N 0.0061 0.0033 'International Tables Vol C Tables 4.2.6.8 and 6.1.1.4'
O O 0.0106 0.0060 'International Tables Vol C Tables 4.2.6.8 and 6.1.1.4'
Co Co 0.3494 0.9721 'International Tables Vol C Tables 4.2.6.8 and 6.1.1.4'
Cl Cl 0.1484 0.1585 'International Tables Vol C Tables 4.2.6.8 and 6.1.1.4'
Na Na 0.0362 0.0249 'International Tables Vol C Tables 4.2.6.8 and 6.1.1.4'

loop_
_geom_angle_atom_site_label_1
_geom_angle_atom_site_label_2
_geom_angle_atom_site_label_3
_geom_angle
O1W Na1 O4 121.08(11)
O1W Na1 O1 117.50(12)
O4 Na1 O1 69.58(9)
O1W Na1 O2 110.36(11)
O4 Na1 O2 126.07(12)
O1 Na1 O2 73.53(10)
O1W Na1 O5 90.86(12)
O4 Na1 O5 72.27(10)
O1 Na1 O5 140.48(11)
O2 Na1 O5 124.11(11)
O1W Na1 C14 117.84(12)
O4 Na1 C14 109.81(12)
O1 Na1 C14 51.16(10)
O2 Na1 C14 22.37(9)
O5 Na1 C14 139.54(11)
O1W Na1 C13 120.37(12)
O4 Na1 C13 88.58(11)
O1 Na1 C13 23.75(8)
O2 Na1 C13 49.79(10)
O5 Na1 C13 148.73(11)
C14 Na1 C13 27.42(10)
O1W Na1 C20 103.76(12)
O4 Na1 C20 50.33(10)
O1 Na1 C20 118.78(11)
O2 Na1 C20 131.66(11)
O5 Na1 C20 22.01(9)
C14 Na1 C20 136.89(11)
C13 Na1 C20 131.99(12)
O1W Na1 C19 116.20(11)
O4 Na1 C19 22.70(9)
O1 Na1 C19 91.62(11)
O2 Na1 C19 132.73(11)
O5 Na1 C19 49.64(10)
C14 Na1 C19 124.15(12)
C13 Na1 C19 108.31(12)
C20 Na1 C19 27.65(10)
O1W Na1 Co1 131.71(10)
O4 Na1 Co1 34.20(7)
O1 Na1 Co1 36.04(6)
O2 Na1 Co1 98.18(9)
O5 Na1 Co1 104.61(8)
C14 Na1 Co1 78.11(9)
C13 Na1 Co1 54.55(8)
C20 Na1 Co1 82.76(9)
C19 Na1 Co1 55.64(8)
O4 Co1 O1 79.34(10)
O4 Co1 N3 110.54(11)
O1 Co1 N3 102.81(11)
O4 Co1 N1 105.29(11)
O1 Co1 N1 108.49(11)
N3 Co1 N1 135.85(12)
O4 Co1 N4 84.89(10)
O1 Co1 N4 163.86(10)
N3 Co1 N4 79.50(11)
N1 Co1 N4 78.88(11)
O4 Co1 N2 160.78(10)
O1 Co1 N2 81.75(10)
N3 Co1 N2 77.02(11)
N1 Co1 N2 77.53(11)
N4 Co1 N2 114.18(11)
O4 Co1 Na1 39.11(7)
O1 Co1 Na1 41.02(7)
N3 Co1 Na1 105.84(9)
N1 Co1 Na1 118.24(9)
N4 Co1 Na1 122.86(8)
N2 Co1 Na1 122.54(8)
C13 O1 Co1 122.3(2)
C13 O1 Na1 111.0(2)
Co1 O1 Na1 102.94(10)
C14 O2 Na1 112.4(3)
C16 O3 C12 116.6(3)
C19 O4 Co1 131.9(2)
C19 O4 Na1 115.5(2)
Co1 O4 Na1 106.69(11)
C20 O5 Na1 113.7(3)
C22 O6 C18 118.9(3)
C1 N1 C9 109.3(3)
C1 N1 C8 110.6(3)
C9 N1 C8 109.6(3)
C1 N1 Co1 109.9(2)
C9 N1 Co1 106.5(2)
C8 N1 Co1 110.9(2)
C3 N2 C11 110.4(3)
C3 N2 C2 113.4(3)
C11 N2 C2 107.9(3)
C3 N2 Co1 105.8(2)
C11 N2 Co1 114.4(2)
C2 N2 Co1 105.0(2)
C4 N3 C10 108.5(3)
C4 N3 C5 107.4(3)
C10 N3 C5 109.6(3)
C4 N3 Co1 113.1(2)
C10 N3 Co1 107.3(2)
C5 N3 Co1 110.9(2)
C6 N4 C7 111.0(3)
C6 N4 C17 108.6(3)
C7 N4 C17 109.5(3)
C6 N4 Co1 108.1(2)
C7 N4 Co1 101.8(2)
C17 N4 Co1 117.6(2)
N1 C1 C2 110.4(3)
N2 C2 C1 109.2(3)
N2 C3 C4 110.9(3)
N3 C4 C3 110.3(3)
N3 C5 C6 110.6(3)
N4 C6 C5 111.5(3)
N4 C7 C8 110.2(3)
N1 C8 C7 112.1(3)
C12 C11 N2 114.1(3)
C13 C12 O3 123.8(4)
C13 C12 C11 122.1(4)
O3 C12 C11 114.0(3)
O1 C13 C12 120.6(4)
O1 C13 C14 120.3(4)
C12 C13 C14 119.1(4)
O1 C13 Na1 45.20(18)
C12 C13 Na1 165.7(3)
C14 C13 Na1 75.1(3)
O2 C14 C15 122.7(4)
O2 C14 C13 122.7(4)
C15 C14 C13 114.6(4)
O2 C14 Na1 45.3(2)
C15 C14 Na1 167.7(3)
C13 C14 Na1 77.5(3)
C16 C15 C14 121.4(4)
C15 C16 O3 124.3(4)
C18 C17 N4 113.2(3)
C19 C18 O6 123.1(4)
C19 C18 C17 125.0(3)
O6 C18 C17 111.9(3)
O4 C19 C18 123.5(4)
O4 C19 C20 117.6(4)
C18 C19 C20 118.9(4)
O4 C19 Na1 41.77(18)
C18 C19 Na1 165.2(3)
C20 C19 Na1 75.9(2)
O5 C20 C21 125.3(4)
O5 C20 C19 120.7(4)
C21 C20 C19 114.1(4)
O5 C20 Na1 44.32(19)
C21 C20 Na1 169.2(3)
C19 C20 Na1 76.4(2)
C22 C21 C20 123.3(4)
C21 C22 O6 121.7(4)
O12 Cl1 O11 110.66(16)
O12 Cl1 O14 108.92(17)
O11 Cl1 O14 108.71(16)
O12 Cl1 O13 109.64(15)
O11 Cl1 O13 109.59(16)
O14 Cl1 O13 109.29(16)

loop_
_geom_bond_atom_site_label_1
_geom_bond_atom_site_label_2
_geom_bond_distance
Na1 O1W 2.245(3)
Na1 O4 2.285(3)
Na1 O1 2.337(3)
Na1 O2 2.337(3)
Na1 O5 2.356(3)
Na1 C14 3.042(5)
Na1 C13 3.073(5)
Na1 C20 3.088(5)
Na1 C19 3.095(4)
Na1 Co1 3.4698(18)
Co1 O4 2.036(3)
Co1 O1 2.094(2)
Co1 N3 2.173(3)
Co1 N1 2.179(3)
Co1 N4 2.261(3)
Co1 N2 2.421(3)
O1 C13 1.326(4)
O2 C14 1.252(4)
O3 C16 1.356(4)
O3 C12 1.377(4)
O4 C19 1.324(4)
O5 C20 1.264(4)
O6 C22 1.346(4)
O6 C18 1.375(4)
N1 C1 1.481(4)
N1 C9 1.482(4)
N1 C8 1.512(4)
N2 C3 1.481(4)
N2 C11 1.486(4)
N2 C2 1.486(4)
N3 C4 1.484(4)
N3 C10 1.486(4)
N3 C5 1.489(4)
N4 C6 1.476(4)
N4 C7 1.483(4)
N4 C17 1.490(4)
C1 C2 1.514(4)
C3 C4 1.521(4)
C5 C6 1.514(4)
C7 C8 1.522(4)
C11 C12 1.483(4)
C12 C13 1.364(5)
C13 C14 1.450(5)
C14 C15 1.448(5)
C15 C16 1.318(5)
C17 C18 1.484(5)
C18 C19 1.356(5)
C19 C20 1.478(5)
C20 C21 1.420(5)
C21 C22 1.337(5)
Cl1 O12 1.429(2)
Cl1 O11 1.434(2)
Cl1 O14 1.443(3)
Cl1 O13 1.454(2)
